data_4308699
loop_
_publ_author_name
'Timothy J. Boyle'
'Scott D. Bunge'
'Paul G. Clem'
'Jacob Richardson'
'Jeffrey T. Dawley'
'Leigh Anna M. Ottley'
'Mark A. Rodriguez'
'Bruce A. Tuttle'
'Gabriel R. Avilucea'
'Ralph G. Tissot'

_publ_section_title
;
Synthesis and Characterization of a Family of Structurally Characterized
Dysprosium Alkoxides for Improved Fatigue-Resistance Characteristics of
PDyZT Thin Films
;
_journal_name_full 'Inorganic Chemistry'
_journal_page_first 1588
_journal_page_last 1600
_journal_paper_doi 10.1021/ic048550b
_journal_volume 44
_journal_year 2005
_chemical_formula_moiety 'C84 H126 Dy2 O6'
_chemical_formula_sum 'C84 H126 Dy2 O6'
_chemical_formula_weight 1556.85
_chemical_name_common '(16) Dy(DBP)3'
_chemical_name_systematic
; 
 ? 
;
_space_group_IT_number 4
_symmetry_cell_setting monoclinic
_symmetry_space_group_name_Hall 'P 2yb'
_symmetry_space_group_name_H-M 'P 1 21 1'
_atom_sites_solution_hydrogens geom
_atom_sites_solution_primary direct
_atom_sites_solution_secondary difmap
_audit_creation_method SHELXL-97
_cell_angle_alpha 90.00
_cell_angle_beta 104.9970(10)
_cell_angle_gamma 90.00
_cell_formula_units_Z 2
_cell_length_a 11.2323(8)
_cell_length_b 31.769(2)
_cell_length_c 11.5480(8)
_cell_measurement_temperature 168(2)
_cell_volume 3980.4(5)
_computing_cell_refinement 'Bruker SMART'
_computing_data_collection 'Bruker SMART'
_computing_data_reduction 'Bruker SAINT'
_computing_molecular_graphics 'Bruker SHELXTL'
_computing_publication_material 'Bruker SHELXTL'
_computing_structure_refinement 'SHELXL-97 (Sheldrick, 1997)'
_computing_structure_solution 'SHELXS-97 (Sheldrick, 1990)'
_diffrn_ambient_temperature 168(2)
_diffrn_measured_fraction_theta_full 0.932
_diffrn_measured_fraction_theta_max 0.932
_diffrn_measurement_device_type 'CCD area detector'
_diffrn_measurement_method 'phi and omega scans'
_diffrn_radiation_monochromator graphite
_diffrn_radiation_source 'fine-focus sealed tube'
_diffrn_radiation_type MoK\a
_diffrn_radiation_wavelength 0.71073
_diffrn_reflns_av_R_equivalents 0.0444
_diffrn_reflns_av_sigmaI/netI 0.0765
_diffrn_reflns_limit_h_max 14
_diffrn_reflns_limit_h_min -14
_diffrn_reflns_limit_k_max 41
_diffrn_reflns_limit_k_min -40
_diffrn_reflns_limit_l_max 15
_diffrn_reflns_limit_l_min -15
_diffrn_reflns_number 33946
_diffrn_reflns_theta_full 28.22
_diffrn_reflns_theta_max 28.22
_diffrn_reflns_theta_min 1.28
_exptl_absorpt_coefficient_mu 1.911
_exptl_absorpt_correction_type none
_exptl_crystal_colour colorless
_exptl_crystal_density_diffrn 1.299
_exptl_crystal_density_meas 0
_exptl_crystal_density_method 'not measured'
_exptl_crystal_description irregular
_exptl_crystal_F_000 1620
_exptl_crystal_size_max 0.171
_exptl_crystal_size_mid 0.075
_exptl_crystal_size_min 0.050
_refine_diff_density_max 1.406
_refine_diff_density_min -0.848
_refine_diff_density_rms 0.103
_refine_ls_abs_structure_details 'Flack H D (1983), Acta Cryst. A39, 876-881'
_refine_ls_abs_structure_Flack 10(10)
_refine_ls_extinction_method none
_refine_ls_goodness_of_fit_ref 1.027
_refine_ls_hydrogen_treatment mixed
_refine_ls_matrix_type full
_refine_ls_number_parameters 874
_refine_ls_number_reflns 17279
_refine_ls_number_restraints 1
_refine_ls_restrained_S_all 1.027
_refine_ls_R_factor_all 0.0562
_refine_ls_R_factor_gt 0.0466
_refine_ls_shift/su_max 0.005
_refine_ls_shift/su_mean 0.000
_refine_ls_structure_factor_coef Fsqd
_refine_ls_weighting_details 'calc w=1/[\s^2^(Fo^2^)+(0.0311P)^2^+0.0000P] where P=(Fo^2^+2Fc^2^)/3'
_refine_ls_weighting_scheme calc
_refine_ls_wR_factor_gt 0.0840
_refine_ls_wR_factor_ref 0.0887
_reflns_number_gt 15059
_reflns_number_total 17279
_reflns_threshold_expression >2sigma(I)
_cod_data_source_file ic048550bsi20041015_025718_12.cif
_cod_data_source_block tjb194s
_cod_depositor_comments
;
The following automatic conversions were performed:
'_symmetry_cell_setting' value 'Monoclinic' changed to 'monoclinic'
according to '/home/saulius/struct/CIF-dictionaries/cif_core.dic'
dictionary named 'cif_core.dic' version 2.4.1 from 2010-06-29.

Automatic conversion script
Id: cif_fix_enum 1527 2010-12-29 10:47:43Z saulius 
;
_cod_database_code 4308699

loop_
_symmetry_equiv_pos_as_xyz
'x, y, z'
'-x, y+1/2, -z'

loop_
_atom_site_label
_atom_site_type_symbol
_atom_site_fract_x
_atom_site_fract_y
_atom_site_fract_z
_atom_site_U_iso_or_equiv
_atom_site_adp_type
_atom_site_occupancy
_atom_site_symmetry_multiplicity
_atom_site_calc_flag
_atom_site_refinement_flags
_atom_site_disorder_assembly
_atom_site_disorder_group
Dy1 Dy 0.25341(2) 0.238122(8) 0.20126(2) 0.02618(7) Uani 1 1 d . . .
Dy2 Dy 0.31073(3) 0.479354(8) 0.70605(2) 0.02858(8) Uani 0.95 1 d P . .
Dy2' Dy 0.2591(6) 0.44761(19) 0.7070(5) 0.0320(13) Uani 0.05 1 d P . .
O1 O 0.1546(3) 0.20159(11) 0.0623(3) 0.0252(9) Uani 1 1 d . . .
O2 O 0.4236(3) 0.24957(12) 0.1734(3) 0.0299(10) Uani 1 1 d . . .
O3 O 0.2667(3) 0.21010(12) 0.3650(3) 0.0288(9) Uani 1 1 d . . .
O4 O 0.2598(3) 0.47519(13) 0.8647(3) 0.0307(9) Uani 1 1 d . . .
O5 O 0.1614(3) 0.48286(12) 0.5605(3) 0.0273(8) Uani 1 1 d . . .
O6 O 0.4280(4) 0.43228(12) 0.6848(3) 0.0314(9) Uani 1 1 d . . .
C1 C 0.0613(5) 0.18715(17) -0.0293(5) 0.0226(12) Uani 1 1 d . . .
C2 C -0.0094(5) 0.21685(19) -0.1091(5) 0.0273(13) Uani 1 1 d . . .
C3 C -0.1066(6) 0.2012(2) -0.1995(6) 0.0349(15) Uani 1 1 d . . .
H3 H -0.1558 0.2205 -0.2547 0.042 Uiso 1 1 calc R . .
C4 C -0.1339(6) 0.1592(2) -0.2119(6) 0.0446(17) Uani 1 1 d . . .
H4 H -0.2018 0.1497 -0.2738 0.054 Uiso 1 1 calc R . .
C5 C -0.0626(6) 0.1311(2) -0.1344(6) 0.0397(16) Uani 1 1 d . . .
H5 H -0.0821 0.1020 -0.1439 0.048 Uiso 1 1 calc R . .
C6 C 0.0382(5) 0.14369(18) -0.0415(5) 0.0301(13) Uani 1 1 d . . .
C7 C 0.0218(6) 0.26397(19) -0.1008(5) 0.0276(14) Uani 1 1 d . . .
C8 C 0.1500(6) 0.27129(19) -0.1219(5) 0.0357(15) Uani 1 1 d . . .
H8A H 0.2119 0.2557 -0.0618 0.054 Uiso 1 1 calc R . .
H8B H 0.1695 0.3014 -0.1151 0.054 Uiso 1 1 calc R . .
H8C H 0.1503 0.2614 -0.2023 0.054 Uiso 1 1 calc R . .
C9 C 0.0173(6) 0.28188(19) 0.0234(5) 0.0344(14) Uani 1 1 d . . .
H9A H -0.0581 0.2984 0.0146 0.052 Uiso 1 1 calc R . .
H9B H 0.0893 0.2999 0.0548 0.052 Uiso 1 1 calc R . .
H9C H 0.0180 0.2586 0.0792 0.052 Uiso 1 1 calc R . .
C10 C -0.0726(7) 0.2895(2) -0.1946(6) 0.053(2) Uani 1 1 d . . .
H10A H -0.0732 0.2796 -0.2752 0.080 Uiso 1 1 calc R . .
H10B H -0.0501 0.3194 -0.1871 0.080 Uiso 1 1 calc R . .
H10C H -0.1547 0.2858 -0.1815 0.080 Uiso 1 1 calc R . .
C11 C 0.1165(6) 0.11108(19) 0.0426(6) 0.0363(15) Uani 1 1 d . . .
C12 C 0.0737(8) 0.0661(2) 0.0066(7) 0.062(2) Uani 1 1 d . . .
H12A H -0.0096 0.0621 0.0166 0.093 Uiso 1 1 calc R . .
H12B H 0.1302 0.0461 0.0575 0.093 Uiso 1 1 calc R . .
H12C H 0.0729 0.0614 -0.0775 0.093 Uiso 1 1 calc R . .
C13 C 0.2512(6) 0.1139(2) 0.0372(7) 0.054(2) Uani 1 1 d . . .
H13A H 0.2558 0.1096 -0.0456 0.081 Uiso 1 1 calc R . .
H13B H 0.2997 0.0922 0.0888 0.081 Uiso 1 1 calc R . .
H13C H 0.2841 0.1418 0.0648 0.081 Uiso 1 1 calc R . .
C14 C 0.1071(6) 0.1180(2) 0.1716(6) 0.0460(17) Uani 1 1 d . . .
H14A H 0.1458 0.1449 0.2016 0.069 Uiso 1 1 calc R . .
H14B H 0.1494 0.0951 0.2227 0.069 Uiso 1 1 calc R . .
H14C H 0.0202 0.1185 0.1727 0.069 Uiso 1 1 calc R . .
C15 C 0.5234(5) 0.26995(19) 0.1565(5) 0.0252(13) Uani 1 1 d . . .
C16 C 0.6058(5) 0.24876(19) 0.1044(5) 0.0278(15) Uani 1 1 d . . .
C17 C 0.7041(5) 0.2713(2) 0.0864(5) 0.0362(15) Uani 1 1 d . . .
H17 H 0.7606 0.2577 0.0499 0.043 Uiso 1 1 calc R . .
C18 C 0.7230(5) 0.3130(2) 0.1199(5) 0.0354(15) Uani 1 1 d . . .
H18 H 0.7921 0.3277 0.1067 0.043 Uiso 1 1 calc R . .
C19 C 0.6423(5) 0.3335(2) 0.1722(5) 0.0335(14) Uani 1 1 d . . .
H19 H 0.6564 0.3621 0.1960 0.040 Uiso 1 1 calc R . .
C20 C 0.5402(5) 0.31244(19) 0.1904(5) 0.0272(13) Uani 1 1 d . . .
C21 C 0.5921(6) 0.20140(19) 0.0708(5) 0.0351(14) Uani 1 1 d . . .
C22 C 0.5941(6) 0.1752(2) 0.1830(6) 0.0452(17) Uani 1 1 d . . .
H22A H 0.5798 0.1455 0.1606 0.068 Uiso 1 1 calc R . .
H22B H 0.5292 0.1851 0.2190 0.068 Uiso 1 1 calc R . .
H22C H 0.6745 0.1782 0.2410 0.068 Uiso 1 1 calc R . .
C23 C 0.4691(6) 0.1945(2) -0.0257(5) 0.0393(16) Uani 1 1 d . . .
H23A H 0.4693 0.2110 -0.0972 0.059 Uiso 1 1 calc R . .
H23B H 0.4002 0.2034 0.0060 0.059 Uiso 1 1 calc R . .
H23C H 0.4600 0.1645 -0.0469 0.059 Uiso 1 1 calc R . .
C24 C 0.6947(6) 0.1853(2) 0.0177(6) 0.0488(18) Uani 1 1 d . . .
H24A H 0.7748 0.1907 0.0741 0.073 Uiso 1 1 calc R . .
H24B H 0.6907 0.2000 -0.0579 0.073 Uiso 1 1 calc R . .
H24C H 0.6845 0.1550 0.0027 0.073 Uiso 1 1 calc R . .
C25 C 0.4509(6) 0.3358(2) 0.2485(5) 0.0349(15) Uani 1 1 d . . .
C26 C 0.4854(7) 0.3824(2) 0.2750(7) 0.052(2) Uani 1 1 d . . .
H26A H 0.4248 0.3958 0.3110 0.078 Uiso 1 1 calc R . .
H26B H 0.4858 0.3969 0.2002 0.078 Uiso 1 1 calc R . .
H26C H 0.5674 0.3843 0.3308 0.078 Uiso 1 1 calc R . .
C27 C 0.4533(7) 0.3156(2) 0.3706(6) 0.0485(18) Uani 1 1 d . . .
H27A H 0.5333 0.3209 0.4272 0.073 Uiso 1 1 calc R . .
H27B H 0.4403 0.2852 0.3603 0.073 Uiso 1 1 calc R . .
H27C H 0.3877 0.3278 0.4018 0.073 Uiso 1 1 calc R . .
C28 C 0.3192(5) 0.3351(2) 0.1646(6) 0.0408(16) Uani 1 1 d . . .
H28A H 0.3080 0.3096 0.1155 0.061 Uiso 1 1 calc R . .
H28B H 0.3071 0.3599 0.1123 0.061 Uiso 1 1 calc R . .
H28C H 0.2591 0.3355 0.2127 0.061 Uiso 1 1 calc R . .
C29 C 0.2427(5) 0.19904(18) 0.4703(5) 0.0280(13) Uani 1 1 d . . .
C30 C 0.3257(5) 0.17240(19) 0.5510(5) 0.0299(13) Uani 1 1 d . . .
C31 C 0.2968(6) 0.1629(2) 0.6577(5) 0.0357(14) Uani 1 1 d . . .
H31 H 0.3523 0.1460 0.7152 0.043 Uiso 1 1 calc R . .
C32 C 0.1905(6) 0.1771(2) 0.6838(5) 0.0384(15) Uani 1 1 d . . .
H32 H 0.1725 0.1690 0.7566 0.046 Uiso 1 1 calc R . .
C33 C 0.1108(6) 0.20304(18) 0.6049(5) 0.0319(14) Uani 1 1 d . . .
H33 H 0.0391 0.2133 0.6247 0.038 Uiso 1 1 calc R . .
C34 C 0.1337(5) 0.21446(17) 0.4962(5) 0.0261(12) Uani 1 1 d . . .
C35 C 0.4429(6) 0.15609(19) 0.5246(5) 0.0349(14) Uani 1 1 d . . .
C36 C 0.5304(6) 0.1919(2) 0.5140(7) 0.051(2) Uani 1 1 d . . .
H36A H 0.4902 0.2103 0.4473 0.076 Uiso 1 1 calc R . .
H36B H 0.6058 0.1802 0.4993 0.076 Uiso 1 1 calc R . .
H36C H 0.5512 0.2082 0.5887 0.076 Uiso 1 1 calc R . .
C37 C 0.5149(7) 0.1265(2) 0.6258(6) 0.054(2) Uani 1 1 d . . .
H37A H 0.5387 0.1421 0.7015 0.080 Uiso 1 1 calc R . .
H37B H 0.5891 0.1160 0.6054 0.080 Uiso 1 1 calc R . .
H37C H 0.4624 0.1026 0.6343 0.080 Uiso 1 1 calc R . .
C38 C 0.4151(6) 0.1301(2) 0.4090(5) 0.0407(16) Uani 1 1 d . . .
H38A H 0.3559 0.1078 0.4133 0.061 Uiso 1 1 calc R . .
H38B H 0.4915 0.1173 0.3995 0.061 Uiso 1 1 calc R . .
H38C H 0.3802 0.1484 0.3404 0.061 Uiso 1 1 calc R . .
C39 C 0.0426(5) 0.2421(2) 0.4060(5) 0.0319(13) Uani 1 1 d . . .
C40 C 0.1043(7) 0.2828(2) 0.3762(6) 0.0441(17) Uani 1 1 d . . .
H40A H 0.1076 0.3037 0.4393 0.066 Uiso 1 1 calc R . .
H40B H 0.0563 0.2941 0.2992 0.066 Uiso 1 1 calc R . .
H40C H 0.1881 0.2764 0.3710 0.066 Uiso 1 1 calc R . .
C41 C -0.0160(5) 0.21602(19) 0.2919(5) 0.0340(14) Uani 1 1 d . . .
H41A H 0.0490 0.2060 0.2561 0.051 Uiso 1 1 calc R . .
H41B H -0.0739 0.2337 0.2340 0.051 Uiso 1 1 calc R . .
H41C H -0.0599 0.1918 0.3135 0.051 Uiso 1 1 calc R . .
C42 C -0.0672(6) 0.2566(2) 0.4534(6) 0.055(2) Uani 1 1 d . . .
H42A H -0.1122 0.2319 0.4704 0.083 Uiso 1 1 calc R . .
H42B H -0.1225 0.2742 0.3929 0.083 Uiso 1 1 calc R . .
H42C H -0.0366 0.2729 0.5272 0.083 Uiso 1 1 calc R . .
C43 C 0.2366(5) 0.48403(17) 0.9718(4) 0.0248(12) Uani 1 1 d . . .
C44 C 0.3219(5) 0.50913(17) 1.0536(5) 0.0281(13) Uani 1 1 d . . .
C45 C 0.2945(6) 0.5180(2) 1.1620(5) 0.0403(16) Uani 1 1 d . . .
H45 H 0.3511 0.5346 1.2195 0.048 Uiso 1 1 calc R . .
C46 C 0.1902(6) 0.5041(2) 1.1892(5) 0.0393(15) Uani 1 1 d . . .
H46 H 0.1733 0.5117 1.2629 0.047 Uiso 1 1 calc R . .
C47 C 0.1096(5) 0.4787(2) 1.1082(5) 0.0343(13) Uani 1 1 d . . .
H47 H 0.0385 0.4683 1.1288 0.041 Uiso 1 1 calc R . .
C48 C 0.1283(5) 0.46797(17) 0.9978(5) 0.0295(13) Uani 1 1 d . . .
C49 C 0.4412(6) 0.5244(2) 1.0285(5) 0.0354(15) Uani 1 1 d . . .
C50 C 0.4124(6) 0.5524(2) 0.9136(6) 0.0448(17) Uani 1 1 d . . .
H50A H 0.4894 0.5596 0.8934 0.067 Uiso 1 1 calc R . .
H50B H 0.3711 0.5783 0.9284 0.067 Uiso 1 1 calc R . .
H50C H 0.3584 0.5370 0.8468 0.067 Uiso 1 1 calc R . .
C51 C 0.5254(6) 0.4884(2) 1.0159(6) 0.0487(18) Uani 1 1 d . . .
H51A H 0.5505 0.4729 1.0918 0.073 Uiso 1 1 calc R . .
H51B H 0.5987 0.4995 0.9954 0.073 Uiso 1 1 calc R . .
H51C H 0.4816 0.4693 0.9524 0.073 Uiso 1 1 calc R . .
C52 C 0.5153(6) 0.5531(2) 1.1281(6) 0.0517(19) Uani 1 1 d . . .
H52A H 0.5423 0.5370 1.2027 0.077 Uiso 1 1 calc R . .
H52B H 0.4633 0.5766 1.1402 0.077 Uiso 1 1 calc R . .
H52C H 0.5874 0.5640 1.1051 0.077 Uiso 1 1 calc R . .
C53 C 0.0355(6) 0.44091(19) 0.9074(6) 0.0365(15) Uani 1 1 d . . .
C54 C 0.0962(7) 0.4006(2) 0.8758(6) 0.0525(19) Uani 1 1 d . . .
H54A H 0.1704 0.4080 0.8507 0.079 Uiso 1 1 calc R . .
H54B H 0.0381 0.3859 0.8103 0.079 Uiso 1 1 calc R . .
H54C H 0.1185 0.3822 0.9463 0.079 Uiso 1 1 calc R . .
C55 C -0.0205(5) 0.46634(19) 0.7919(5) 0.0377(16) Uani 1 1 d . . .
H55A H 0.0406 0.4689 0.7451 0.057 Uiso 1 1 calc R . .
H55B H -0.0438 0.4944 0.8133 0.057 Uiso 1 1 calc R . .
H55C H -0.0936 0.4517 0.7441 0.057 Uiso 1 1 calc R . .
C56 C -0.0712(7) 0.4267(3) 0.9579(6) 0.057(2) Uani 1 1 d . . .
H56A H -0.1273 0.4089 0.8990 0.086 Uiso 1 1 calc R . .
H56B H -0.1158 0.4515 0.9751 0.086 Uiso 1 1 calc R . .
H56C H -0.0386 0.4107 1.0319 0.086 Uiso 1 1 calc R . .
C57 C 0.0627(5) 0.49510(18) 0.4728(5) 0.0268(12) Uani 1 1 d . . .
C58 C -0.0086(5) 0.46467(19) 0.3963(5) 0.0295(14) Uani 1 1 d . . .
C59 C -0.1095(5) 0.4793(2) 0.3063(5) 0.0385(14) Uani 1 1 d . . .
H59 H -0.1591 0.4596 0.2533 0.046 Uiso 1 1 calc R . .
C60 C -0.1383(7) 0.5207(2) 0.2927(6) 0.0480(19) Uani 1 1 d . . .
H60 H -0.2071 0.5295 0.2306 0.058 Uiso 1 1 calc R . .
C61 C -0.0688(6) 0.5499(2) 0.3680(6) 0.0403(16) Uani 1 1 d . . .
H61 H -0.0907 0.5788 0.3575 0.048 Uiso 1 1 calc R . .
C62 C 0.0326(6) 0.53830(19) 0.4593(5) 0.0311(15) Uani 1 1 d . . .
C63 C 0.0248(5) 0.41719(18) 0.4089(5) 0.0296(13) Uani 1 1 d . . .
C64 C 0.1499(5) 0.40965(18) 0.3820(5) 0.0337(14) Uani 1 1 d . . .
H64A H 0.1715 0.3798 0.3931 0.051 Uiso 1 1 calc R . .
H64B H 0.2132 0.4266 0.4368 0.051 Uiso 1 1 calc R . .
H64C H 0.1450 0.4178 0.2991 0.051 Uiso 1 1 calc R . .
C65 C 0.0270(6) 0.40066(18) 0.5336(5) 0.0349(15) Uani 1 1 d . . .
H65A H -0.0518 0.4069 0.5514 0.052 Uiso 1 1 calc R . .
H65B H 0.0939 0.4143 0.5933 0.052 Uiso 1 1 calc R . .
H65C H 0.0404 0.3702 0.5362 0.052 Uiso 1 1 calc R . .
C66 C -0.0714(7) 0.3911(2) 0.3224(6) 0.0508(19) Uani 1 1 d . . .
H66A H -0.0494 0.3612 0.3330 0.076 Uiso 1 1 calc R . .
H66B H -0.0750 0.3995 0.2399 0.076 Uiso 1 1 calc R . .
H66C H -0.1521 0.3956 0.3382 0.076 Uiso 1 1 calc R . .
C67 C 0.1067(6) 0.57149(19) 0.5435(6) 0.0402(16) Uani 1 1 d . . .
C68 C 0.0626(8) 0.6159(2) 0.5112(8) 0.068(2) Uani 1 1 d . . .
H68A H -0.0196 0.6195 0.5243 0.102 Uiso 1 1 calc R . .
H68B H 0.0588 0.6211 0.4267 0.102 Uiso 1 1 calc R . .
H68C H 0.1200 0.6358 0.5616 0.102 Uiso 1 1 calc R . .
C69 C 0.2450(7) 0.5717(2) 0.5397(7) 0.060(2) Uani 1 1 d . . .
H69A H 0.2924 0.5902 0.6030 0.090 Uiso 1 1 calc R . .
H69B H 0.2511 0.5821 0.4615 0.090 Uiso 1 1 calc R . .
H69C H 0.2782 0.5431 0.5523 0.090 Uiso 1 1 calc R . .
C70 C 0.1022(7) 0.5649(2) 0.6735(6) 0.0518(19) Uani 1 1 d . . .
H70A H 0.1460 0.5880 0.7231 0.078 Uiso 1 1 calc R . .
H70B H 0.1414 0.5381 0.7029 0.078 Uiso 1 1 calc R . .
H70C H 0.0161 0.5646 0.6776 0.078 Uiso 1 1 calc R . .
C71 C 0.5226(5) 0.41131(19) 0.6604(5) 0.0298(13) Uani 1 1 d . . .
C72 C 0.6032(5) 0.43341(19) 0.6059(5) 0.0289(13) Uani 1 1 d . . .
C73 C 0.7005(5) 0.4110(2) 0.5828(5) 0.0326(14) Uani 1 1 d . . .
H73 H 0.7562 0.4250 0.5463 0.039 Uiso 1 1 calc R . .
C74 C 0.7186(5) 0.3692(2) 0.6113(6) 0.0393(16) Uani 1 1 d . . .
H74 H 0.7860 0.3547 0.5941 0.047 Uiso 1 1 calc R . .
C75 C 0.6400(5) 0.3483(2) 0.6643(5) 0.0354(15) Uani 1 1 d . . .
H75 H 0.6542 0.3193 0.6836 0.043 Uiso 1 1 calc R . .
C76 C 0.5399(5) 0.36823(18) 0.6907(5) 0.0286(13) Uani 1 1 d . . .
C77 C 0.5847(5) 0.4800(2) 0.5718(5) 0.0332(13) Uani 1 1 d . . .
C78 C 0.5878(7) 0.5067(2) 0.6855(6) 0.0494(18) Uani 1 1 d . . .
H78A H 0.5534 0.4902 0.7409 0.074 Uiso 1 1 calc R . .
H78B H 0.5388 0.5323 0.6622 0.074 Uiso 1 1 calc R . .
H78C H 0.6732 0.5144 0.7249 0.074 Uiso 1 1 calc R . .
C79 C 0.6849(6) 0.4976(2) 0.5177(6) 0.0489(18) Uani 1 1 d . . .
H79A H 0.7660 0.4920 0.5720 0.073 Uiso 1 1 calc R . .
H79B H 0.6736 0.5280 0.5061 0.073 Uiso 1 1 calc R . .
H79C H 0.6793 0.4840 0.4402 0.073 Uiso 1 1 calc R . .
C80 C 0.4621(5) 0.48598(19) 0.4763(5) 0.0366(15) Uani 1 1 d . . .
H80A H 0.4654 0.4711 0.4029 0.055 Uiso 1 1 calc R . .
H80B H 0.4482 0.5160 0.4588 0.055 Uiso 1 1 calc R . .
H80C H 0.3945 0.4747 0.5062 0.055 Uiso 1 1 calc R . .
C81 C 0.4521(6) 0.3437(2) 0.7488(6) 0.0410(17) Uani 1 1 d . . .
C82 C 0.4528(7) 0.3637(2) 0.8719(6) 0.055(2) Uani 1 1 d . . .
H82A H 0.4037 0.3462 0.9123 0.083 Uiso 1 1 calc R . .
H82B H 0.4173 0.3920 0.8593 0.083 Uiso 1 1 calc R . .
H82C H 0.5377 0.3654 0.9218 0.083 Uiso 1 1 calc R . .
C83 C 0.3198(6) 0.3440(2) 0.6668(6) 0.0479(18) Uani 1 1 d . . .
H83A H 0.3164 0.3268 0.5957 0.072 Uiso 1 1 calc R . .
H83B H 0.2959 0.3730 0.6422 0.072 Uiso 1 1 calc R . .
H83C H 0.2631 0.3325 0.7105 0.072 Uiso 1 1 calc R . .
C84 C 0.4882(7) 0.2977(2) 0.7716(7) 0.061(2) Uani 1 1 d . . .
H84A H 0.5719 0.2959 0.8243 0.092 Uiso 1 1 calc R . .
H84B H 0.4857 0.2837 0.6952 0.092 Uiso 1 1 calc R . .
H84C H 0.4305 0.2837 0.8098 0.092 Uiso 1 1 calc R . .

loop_
_atom_site_aniso_label
_atom_site_aniso_U_11
_atom_site_aniso_U_22
_atom_site_aniso_U_33
_atom_site_aniso_U_23
_atom_site_aniso_U_13
_atom_site_aniso_U_12
Dy1 0.02853(15) 0.02849(14) 0.02362(13) 0.00095(13) 0.01055(11) -0.00354(13)
Dy2 0.02830(16) 0.03359(18) 0.02506(15) -0.00097(14) 0.00909(12) 0.00531(15)
Dy2' 0.037(3) 0.038(4) 0.027(3) -0.001(3) 0.020(3) 0.008(3)
O1 0.026(2) 0.025(2) 0.024(2) 0.0011(16) 0.0070(17) -0.0042(17)
O2 0.028(2) 0.036(3) 0.027(2) -0.0052(17) 0.0091(17) -0.0085(18)
O3 0.032(2) 0.035(2) 0.022(2) 0.0027(17) 0.0125(17) 0.0017(18)
O4 0.035(2) 0.035(2) 0.0228(19) -0.0031(19) 0.0108(16) -0.002(2)
O5 0.0255(19) 0.026(2) 0.0287(19) 0.0000(18) 0.0045(15) 0.0073(18)
O6 0.032(2) 0.035(2) 0.031(2) 0.0066(18) 0.0154(18) 0.0099(19)
C1 0.022(3) 0.023(3) 0.025(3) -0.003(2) 0.010(2) -0.002(2)
C2 0.018(3) 0.035(3) 0.035(3) -0.002(3) 0.016(3) -0.004(3)
C3 0.029(4) 0.044(4) 0.029(3) -0.004(3) 0.004(3) -0.006(3)
C4 0.037(4) 0.052(4) 0.045(4) -0.005(4) 0.011(3) -0.013(3)
C5 0.048(4) 0.034(4) 0.040(4) -0.011(3) 0.017(3) -0.019(3)
C6 0.036(3) 0.031(3) 0.029(3) -0.002(3) 0.020(3) -0.004(3)
C7 0.029(3) 0.026(3) 0.025(3) 0.004(3) 0.003(3) 0.005(3)
C8 0.044(4) 0.033(3) 0.036(3) -0.005(3) 0.020(3) -0.006(3)
C9 0.033(3) 0.037(3) 0.037(3) -0.007(3) 0.014(3) -0.001(3)
C10 0.070(5) 0.035(4) 0.047(4) 0.012(3) 0.002(4) 0.005(4)
C11 0.040(4) 0.027(3) 0.047(4) 0.004(3) 0.021(3) 0.000(3)
C12 0.089(6) 0.028(4) 0.075(6) 0.003(4) 0.033(5) -0.014(4)
C13 0.057(5) 0.036(4) 0.081(6) 0.012(4) 0.039(4) 0.019(4)
C14 0.054(4) 0.037(4) 0.053(4) 0.015(3) 0.024(4) 0.002(3)
C15 0.013(3) 0.039(3) 0.020(3) -0.001(2) -0.001(2) -0.004(2)
C16 0.027(3) 0.038(4) 0.017(3) -0.002(2) 0.003(2) -0.003(3)
C17 0.025(3) 0.050(4) 0.036(4) -0.007(3) 0.011(3) -0.003(3)
C18 0.025(3) 0.041(4) 0.040(4) -0.002(3) 0.007(3) -0.006(3)
C19 0.028(3) 0.036(4) 0.034(3) -0.007(3) 0.003(3) -0.009(3)
C20 0.015(3) 0.043(4) 0.019(3) -0.004(3) -0.003(2) -0.001(3)
C21 0.039(4) 0.033(4) 0.034(3) -0.004(3) 0.012(3) -0.001(3)
C22 0.053(5) 0.032(4) 0.049(4) 0.000(3) 0.011(4) 0.000(3)
C23 0.047(4) 0.037(4) 0.036(4) -0.013(3) 0.013(3) -0.010(3)
C24 0.042(4) 0.047(4) 0.062(5) -0.015(4) 0.024(4) -0.002(3)
C25 0.033(3) 0.040(4) 0.030(3) -0.009(3) 0.006(3) -0.009(3)
C26 0.050(5) 0.049(5) 0.061(5) -0.028(4) 0.020(4) -0.005(4)
C27 0.059(5) 0.054(5) 0.036(4) -0.012(3) 0.019(4) -0.015(4)
C28 0.032(4) 0.047(4) 0.044(4) -0.006(3) 0.012(3) -0.001(3)
C29 0.034(3) 0.029(3) 0.021(3) -0.002(2) 0.005(2) -0.009(3)
C30 0.029(3) 0.033(3) 0.025(3) 0.002(3) 0.002(3) -0.003(3)
C31 0.045(4) 0.040(4) 0.022(3) 0.003(3) 0.007(3) 0.002(3)
C32 0.057(4) 0.042(4) 0.020(3) 0.000(3) 0.016(3) -0.004(3)
C33 0.042(4) 0.037(4) 0.022(3) -0.006(3) 0.016(3) -0.003(3)
C34 0.027(3) 0.025(3) 0.024(3) -0.005(2) 0.002(2) -0.006(2)
C35 0.035(3) 0.040(4) 0.028(3) 0.002(3) 0.007(3) 0.009(3)
C36 0.029(4) 0.059(5) 0.066(5) 0.000(4) 0.018(4) 0.001(3)
C37 0.049(5) 0.061(5) 0.045(4) 0.012(4) 0.001(4) 0.018(4)
C38 0.037(4) 0.045(4) 0.040(4) -0.003(3) 0.012(3) 0.015(3)
C39 0.032(3) 0.027(3) 0.035(3) 0.004(3) 0.007(3) 0.002(3)
C40 0.069(5) 0.031(4) 0.036(4) 0.001(3) 0.020(4) 0.005(3)
C41 0.036(3) 0.039(4) 0.027(3) 0.009(3) 0.009(3) 0.002(3)
C42 0.056(5) 0.070(5) 0.044(4) 0.010(4) 0.021(4) 0.032(4)
C43 0.034(3) 0.020(3) 0.021(3) 0.003(2) 0.006(2) 0.006(3)
C44 0.034(3) 0.025(3) 0.024(3) -0.002(2) 0.005(3) -0.003(3)
C45 0.051(4) 0.047(4) 0.020(3) -0.004(3) 0.004(3) -0.002(3)
C46 0.051(4) 0.048(4) 0.024(3) 0.001(3) 0.019(3) 0.004(3)
C47 0.029(3) 0.046(4) 0.029(3) 0.007(3) 0.009(2) 0.000(3)
C48 0.034(3) 0.028(3) 0.027(3) 0.002(2) 0.009(3) -0.001(2)
C49 0.037(4) 0.039(4) 0.028(3) 0.002(3) 0.004(3) -0.010(3)
C50 0.053(4) 0.045(4) 0.037(4) 0.004(3) 0.013(3) -0.007(3)
C51 0.039(4) 0.055(5) 0.055(4) -0.001(4) 0.016(3) 0.000(4)
C52 0.039(4) 0.064(5) 0.050(4) -0.004(4) 0.006(3) -0.021(4)
C53 0.040(4) 0.031(4) 0.041(4) 0.001(3) 0.014(3) -0.008(3)
C54 0.074(5) 0.033(4) 0.049(4) 0.006(3) 0.013(4) -0.007(4)
C55 0.036(4) 0.036(4) 0.037(4) -0.008(3) 0.000(3) -0.002(3)
C56 0.050(5) 0.075(6) 0.045(4) -0.001(4) 0.009(4) -0.028(4)
C57 0.024(3) 0.031(3) 0.029(3) 0.000(3) 0.014(2) 0.004(2)
C58 0.032(3) 0.034(3) 0.028(3) 0.000(3) 0.016(3) 0.001(3)
C59 0.030(3) 0.052(4) 0.033(3) 0.002(3) 0.006(2) -0.012(4)
C60 0.043(4) 0.060(5) 0.041(4) 0.014(4) 0.011(3) 0.022(4)
C61 0.045(4) 0.032(4) 0.051(4) 0.016(3) 0.025(3) 0.019(3)
C62 0.034(4) 0.035(4) 0.032(3) 0.009(3) 0.023(3) 0.014(3)
C63 0.034(3) 0.027(3) 0.027(3) -0.005(2) 0.006(3) 0.000(3)
C64 0.045(4) 0.025(3) 0.038(4) 0.001(3) 0.023(3) 0.006(3)
C65 0.040(4) 0.027(3) 0.043(4) 0.003(3) 0.021(3) 0.001(3)
C66 0.058(5) 0.038(4) 0.047(4) -0.006(3) -0.004(4) 0.003(3)
C67 0.054(4) 0.023(3) 0.053(4) -0.008(3) 0.031(4) 0.000(3)
C68 0.093(7) 0.031(4) 0.082(6) 0.000(4) 0.028(5) 0.003(4)
C69 0.066(5) 0.048(5) 0.077(6) -0.008(4) 0.038(5) -0.016(4)
C70 0.062(5) 0.042(4) 0.053(5) -0.002(4) 0.019(4) 0.009(4)
C71 0.029(3) 0.035(3) 0.025(3) -0.004(3) 0.006(3) 0.003(3)
C72 0.019(3) 0.042(4) 0.024(3) 0.002(3) 0.001(2) 0.004(3)
C73 0.022(3) 0.045(4) 0.031(3) -0.001(3) 0.008(3) 0.001(3)
C74 0.021(3) 0.051(4) 0.046(4) -0.007(3) 0.010(3) 0.011(3)
C75 0.031(3) 0.034(4) 0.037(4) 0.007(3) 0.001(3) 0.008(3)
C76 0.028(3) 0.033(3) 0.023(3) 0.004(2) 0.004(2) 0.005(3)
C77 0.031(3) 0.033(3) 0.035(3) 0.008(3) 0.009(3) 0.005(3)
C78 0.063(5) 0.049(4) 0.035(4) -0.002(3) 0.010(4) -0.001(4)
C79 0.041(4) 0.051(4) 0.059(4) 0.013(4) 0.019(3) 0.001(3)
C80 0.039(4) 0.029(4) 0.039(4) 0.005(3) 0.005(3) 0.013(3)
C81 0.041(4) 0.042(4) 0.042(4) 0.012(3) 0.013(3) 0.002(3)
C82 0.060(5) 0.069(5) 0.036(4) 0.023(4) 0.012(4) 0.016(4)
C83 0.032(4) 0.058(5) 0.057(4) 0.012(4) 0.017(3) -0.006(3)
C84 0.066(5) 0.043(4) 0.079(6) 0.024(4) 0.025(5) 0.005(4)

loop_
_atom_type_symbol
_atom_type_description
_atom_type_scat_dispersion_real
_atom_type_scat_dispersion_imag
_atom_type_scat_source
C C 0.0033 0.0016 'International Tables Vol C Tables 4.2.6.8 and 6.1.1.4'
H H 0.0000 0.0000 'International Tables Vol C Tables 4.2.6.8 and 6.1.1.4'
O O 0.0106 0.0060 'International Tables Vol C Tables 4.2.6.8 and 6.1.1.4'
Dy Dy -0.1892 4.4098 'International Tables Vol C Tables 4.2.6.8 and 6.1.1.4'

loop_
_geom_angle_atom_site_label_1
_geom_angle_atom_site_label_2
_geom_angle_atom_site_label_3
_geom_angle
_geom_angle_site_symmetry_1
_geom_angle_site_symmetry_3
_geom_angle_publ_flag
O2 Dy1 O1 108.30(14) . . ?
O2 Dy1 O3 111.80(15) . . ?
O1 Dy1 O3 111.63(14) . . ?
O5 Dy2 O6 110.92(15) . . ?
O5 Dy2 O4 112.10(14) . . ?
O6 Dy2 O4 113.24(15) . . ?
O4 Dy2' O6 115.5(3) . . ?
O4 Dy2' O5 112.1(3) . . ?
O6 Dy2' O5 109.7(3) . . ?
C1 O1 Dy1 161.3(3) . . ?
C15 O2 Dy1 161.6(4) . . ?
C29 O3 Dy1 161.7(4) . . ?
C43 O4 Dy2' 162.7(4) . . ?
C43 O4 Dy2 163.7(4) . . ?
Dy2' O4 Dy2 33.16(19) . . ?
C57 O5 Dy2 166.0(4) . . ?
C57 O5 Dy2' 156.8(4) . . ?
Dy2 O5 Dy2' 32.70(19) . . ?
C71 O6 Dy2' 163.1(4) . . ?
C71 O6 Dy2 162.6(4) . . ?
Dy2' O6 Dy2 33.12(19) . . ?
O1 C1 C6 119.6(5) . . ?
O1 C1 C2 118.2(5) . . ?
C6 C1 C2 122.2(5) . . ?
C3 C2 C1 116.8(6) . . ?
C3 C2 C7 121.1(6) . . ?
C1 C2 C7 122.0(5) . . ?
C4 C3 C2 122.5(6) . . ?
C5 C4 C3 119.4(6) . . ?
C4 C5 C6 122.4(6) . . ?
C5 C6 C1 116.6(6) . . ?
C5 C6 C11 120.7(5) . . ?
C1 C6 C11 122.7(5) . . ?
C2 C7 C10 111.5(5) . . ?
C2 C7 C8 110.2(5) . . ?
C10 C7 C8 108.2(5) . . ?
C2 C7 C9 110.7(5) . . ?
C10 C7 C9 106.0(5) . . ?
C8 C7 C9 110.2(5) . . ?
C12 C11 C6 111.7(6) . . ?
C12 C11 C13 106.8(5) . . ?
C6 C11 C13 110.2(5) . . ?
C12 C11 C14 107.6(5) . . ?
C6 C11 C14 110.2(5) . . ?
C13 C11 C14 110.3(6) . . ?
O2 C15 C16 119.8(5) . . ?
O2 C15 C20 118.5(5) . . ?
C16 C15 C20 121.7(5) . . ?
C17 C16 C15 117.5(6) . . ?
C17 C16 C21 119.8(6) . . ?
C15 C16 C21 122.7(5) . . ?
C16 C17 C18 121.8(6) . . ?
C19 C18 C17 120.4(6) . . ?
C18 C19 C20 120.0(6) . . ?
C19 C20 C15 118.6(5) . . ?
C19 C20 C25 119.3(6) . . ?
C15 C20 C25 122.1(5) . . ?
C24 C21 C22 108.1(5) . . ?
C24 C21 C23 106.8(5) . . ?
C22 C21 C23 110.2(5) . . ?
C24 C21 C16 112.9(5) . . ?
C22 C21 C16 109.6(5) . . ?
C23 C21 C16 109.3(5) . . ?
C20 C25 C26 113.1(5) . . ?
C20 C25 C27 109.8(5) . . ?
C26 C25 C27 105.9(5) . . ?
C20 C25 C28 110.3(5) . . ?
C26 C25 C28 106.8(5) . . ?
C27 C25 C28 110.8(5) . . ?
O3 C29 C30 119.6(5) . . ?
O3 C29 C34 118.8(5) . . ?
C30 C29 C34 121.6(5) . . ?
C31 C30 C29 116.7(5) . . ?
C31 C30 C35 121.3(5) . . ?
C29 C30 C35 122.0(5) . . ?
C32 C31 C30 122.5(6) . . ?
C33 C32 C31 120.2(5) . . ?
C32 C33 C34 120.9(6) . . ?
C33 C34 C29 118.0(5) . . ?
C33 C34 C39 121.0(5) . . ?
C29 C34 C39 121.0(5) . . ?
C30 C35 C36 111.8(5) . . ?
C30 C35 C38 111.5(5) . . ?
C36 C35 C38 108.8(5) . . ?
C30 C35 C37 111.5(5) . . ?
C36 C35 C37 106.9(5) . . ?
C38 C35 C37 106.1(5) . . ?
C34 C39 C42 112.6(5) . . ?
C34 C39 C40 111.8(5) . . ?
C42 C39 C40 106.0(6) . . ?
C34 C39 C41 109.4(5) . . ?
C42 C39 C41 105.0(5) . . ?
C40 C39 C41 111.9(5) . . ?
O4 C43 C44 118.1(5) . . ?
O4 C43 C48 119.7(5) . . ?
C44 C43 C48 122.2(5) . . ?
C45 C44 C43 116.7(5) . . ?
C45 C44 C49 121.1(5) . . ?
C43 C44 C49 122.2(5) . . ?
C46 C45 C44 122.9(6) . . ?
C45 C46 C47 119.1(5) . . ?
C46 C47 C48 122.5(5) . . ?
C47 C48 C43 116.6(5) . . ?
C47 C48 C53 121.7(5) . . ?
C43 C48 C53 121.7(5) . . ?
C51 C49 C44 112.3(5) . . ?
C51 C49 C52 106.9(5) . . ?
C44 C49 C52 112.3(5) . . ?
C51 C49 C50 110.3(5) . . ?
C44 C49 C50 110.1(5) . . ?
C52 C49 C50 104.6(5) . . ?
C56 C53 C48 111.6(5) . . ?
C56 C53 C54 106.5(6) . . ?
C48 C53 C54 111.3(5) . . ?
C56 C53 C55 107.4(5) . . ?
C48 C53 C55 110.3(5) . . ?
C54 C53 C55 109.6(5) . . ?
O5 C57 C58 119.7(5) . . ?
O5 C57 C62 119.3(5) . . ?
C58 C57 C62 121.1(5) . . ?
C59 C58 C57 117.1(6) . . ?
C59 C58 C63 121.4(6) . . ?
C57 C58 C63 121.5(5) . . ?
C60 C59 C58 122.1(6) . . ?
C59 C60 C61 120.3(6) . . ?
C60 C61 C62 121.6(6) . . ?
C61 C62 C57 117.9(6) . . ?
C61 C62 C67 120.4(6) . . ?
C57 C62 C67 121.7(5) . . ?
C66 C63 C65 105.6(5) . . ?
C66 C63 C64 108.4(5) . . ?
C65 C63 C64 110.1(5) . . ?
C66 C63 C58 110.9(5) . . ?
C65 C63 C58 111.5(5) . . ?
C64 C63 C58 110.2(5) . . ?
C68 C67 C62 113.4(6) . . ?
C68 C67 C70 106.2(6) . . ?
C62 C67 C70 112.4(5) . . ?
C68 C67 C69 104.6(6) . . ?
C62 C67 C69 111.5(5) . . ?
C70 C67 C69 108.3(6) . . ?
O6 C71 C76 119.6(5) . . ?
O6 C71 C72 118.6(5) . . ?
C76 C71 C72 121.8(5) . . ?
C73 C72 C71 117.2(6) . . ?
C73 C72 C77 120.6(5) . . ?
C71 C72 C77 122.2(5) . . ?
C74 C73 C72 121.8(6) . . ?
C73 C74 C75 120.3(6) . . ?
C74 C75 C76 121.8(6) . . ?
C75 C76 C71 117.0(6) . . ?
C75 C76 C81 120.6(6) . . ?
C71 C76 C81 122.4(5) . . ?
C79 C77 C72 113.1(5) . . ?
C79 C77 C80 106.2(5) . . ?
C72 C77 C80 109.9(5) . . ?
C79 C77 C78 106.7(6) . . ?
C72 C77 C78 109.8(5) . . ?
C80 C77 C78 111.0(5) . . ?
C84 C81 C76 112.9(6) . . ?
C84 C81 C83 106.5(6) . . ?
C76 C81 C83 110.7(5) . . ?
C84 C81 C82 107.3(6) . . ?
C76 C81 C82 109.8(6) . . ?
C83 C81 C82 109.5(6) . . ?

loop_
_geom_bond_atom_site_label_1
_geom_bond_atom_site_label_2
_geom_bond_distance
_geom_bond_site_symmetry_2
_geom_bond_publ_flag
Dy1 O2 2.052(4) . ?
Dy1 O1 2.057(4) . ?
Dy1 O3 2.060(3) . ?
Dy2 O5 2.047(3) . ?
Dy2 O6 2.049(4) . ?
Dy2 O4 2.060(3) . ?
Dy2' O4 2.019(6) . ?
Dy2' O6 2.038(7) . ?
Dy2' O5 2.088(7) . ?
O1 C1 1.362(6) . ?
O2 C15 1.351(6) . ?
O3 C29 1.357(6) . ?
O4 C43 1.357(6) . ?
O5 C57 1.351(6) . ?
O6 C71 1.345(7) . ?
C1 C6 1.405(8) . ?
C1 C2 1.411(8) . ?
C2 C3 1.392(8) . ?
C2 C7 1.535(7) . ?
C3 C4 1.368(9) . ?
C4 C5 1.367(9) . ?
C5 C6 1.401(8) . ?
C6 C11 1.532(8) . ?
C7 C10 1.536(8) . ?
C7 C8 1.539(8) . ?
C7 C9 1.557(8) . ?
C11 C12 1.529(8) . ?
C11 C13 1.533(8) . ?
C11 C14 1.536(9) . ?
C15 C16 1.400(8) . ?
C15 C20 1.405(8) . ?
C16 C17 1.376(8) . ?
C16 C21 1.552(8) . ?
C17 C18 1.383(8) . ?
C18 C19 1.376(8) . ?
C19 C20 1.390(8) . ?
C20 C25 1.536(8) . ?
C21 C24 1.527(8) . ?
C21 C22 1.536(8) . ?
C21 C23 1.551(8) . ?
C25 C26 1.541(8) . ?
C25 C27 1.544(9) . ?
C25 C28 1.544(8) . ?
C29 C30 1.416(8) . ?
C29 C34 1.420(8) . ?
C30 C31 1.386(8) . ?
C30 C35 1.517(8) . ?
C31 C32 1.381(9) . ?
C32 C33 1.374(8) . ?
C33 C34 1.394(7) . ?
C34 C39 1.535(8) . ?
C35 C36 1.529(9) . ?
C35 C38 1.532(8) . ?
C35 C37 1.554(8) . ?
C39 C42 1.543(8) . ?
C39 C40 1.546(9) . ?
C39 C41 1.552(8) . ?
C43 C44 1.406(7) . ?
C43 C48 1.421(7) . ?
C44 C45 1.393(8) . ?
C44 C49 1.522(8) . ?
C45 C46 1.363(9) . ?
C46 C47 1.380(8) . ?
C47 C48 1.388(7) . ?
C48 C53 1.534(8) . ?
C49 C51 1.516(9) . ?
C49 C52 1.532(9) . ?
C49 C50 1.562(8) . ?
C53 C56 1.530(9) . ?
C53 C54 1.539(9) . ?
C53 C55 1.547(8) . ?
C57 C58 1.411(8) . ?
C57 C62 1.412(8) . ?
C58 C59 1.404(8) . ?
C58 C63 1.552(8) . ?
C59 C60 1.353(9) . ?
C60 C61 1.370(10) . ?
C61 C62 1.387(9) . ?
C62 C67 1.527(9) . ?
C63 C66 1.515(8) . ?
C63 C65 1.528(8) . ?
C63 C64 1.534(8) . ?
C67 C68 1.509(9) . ?
C67 C70 1.528(9) . ?
C67 C69 1.566(9) . ?
C71 C76 1.414(8) . ?
C71 C72 1.416(8) . ?
C72 C73 1.387(8) . ?
C72 C77 1.532(8) . ?
C73 C74 1.369(8) . ?
C74 C75 1.371(8) . ?
C75 C76 1.391(8) . ?
C76 C81 1.541(8) . ?
C77 C79 1.528(8) . ?
C77 C80 1.537(7) . ?
C77 C78 1.555(8) . ?
C81 C84 1.521(9) . ?
C81 C83 1.541(9) . ?
C81 C82 1.556(9) . ?
